data_2003111
loop_
_publ_author_name
'Ivanov, Yu.V.'
'Belokoneva, E.L.'
'Protas, J.'
'Hansen, N.K.'
'Tsirelson, V.G.'

_publ_section_title
;
 Multipole Analysis of the Electron Density in Topaz Using X-ray
 Diffraction Data
;
_journal_issue 6
_journal_name_full 'Acta Crystallographica Section B'
_journal_page_first 774
_journal_page_last 781
_journal_paper_doi 10.1107/S0108768198004108
_journal_volume 54
_journal_year 1998
_chemical_formula_iupac Al~2~(SiO~4~)F~2~
_chemical_formula_moiety 'Al2 F2 O4 Si1'
_chemical_formula_sum 'Al2 F2 O4 Si'
_chemical_formula_weight 184.04
_space_group_IT_number 62
_symmetry_cell_setting orthorhombic
_symmetry_space_group_name_Hall '-P 2c 2ab'
_symmetry_space_group_name_H-M 'P b n m'
_atom_type_scat_source 'Hehre, Stewart & Pople (1969)'
_cell_angle_alpha 90.0
_cell_angle_beta 90.0
_cell_angle_gamma 90.0
_cell_formula_units_Z 4
_cell_length_a 4.6511(8)
_cell_length_b 8.8020(10)
_cell_length_c 8.4020(10)
_cell_measurement_reflns_used 15
_cell_measurement_temperature 293
_cell_measurement_theta_max 14
_cell_measurement_theta_min 7
_cell_volume 343.97(8)
_diffrn_measurement_device 'Syntex  P-1'
_diffrn_measurement_method \q/2\q
_diffrn_radiation_type MoK\a
_diffrn_radiation_wavelength 0.71069
_diffrn_reflns_av_R_equivalents 0.0227
_diffrn_reflns_limit_h_max 9
_diffrn_reflns_limit_h_min 0
_diffrn_reflns_limit_k_max 18
_diffrn_reflns_limit_k_min 0
_diffrn_reflns_limit_l_max 17
_diffrn_reflns_limit_l_min 0
_diffrn_reflns_number 4902
_diffrn_reflns_theta_max 50
_diffrn_standards_decay_% 0
_diffrn_standards_interval_time 120
_diffrn_standards_number 1
_exptl_absorpt_coefficient_mu 1.181
_exptl_absorpt_correction_type none
_exptl_crystal_colour 'pale blue, transparent'
_exptl_crystal_density_diffrn 3.558
_exptl_crystal_description sphere
_exptl_crystal_F_000 360
_exptl_crystal_size_rad 0.0125
_refine_diff_density_max 0.15
_refine_diff_density_min -0.15
_refine_ls_extinction_coef '2.24 seconds (mosaic spread; type I)'
_refine_ls_extinction_method 'Becker & Coppens (1974)'
_refine_ls_goodness_of_fit_obs 1.13
_refine_ls_number_parameters 175
_refine_ls_number_reflns 1352
_refine_ls_R_factor_obs 0.0091
_refine_ls_shift/esd_max '< 0.02'
_refine_ls_structure_factor_coef F(hkl)
_refine_ls_weighting_details 'w = [\s^2^(F~o~) + (0.006F~o~)^2^]^-1^'
_refine_ls_weighting_scheme calc
_refine_ls_wR_factor_obs 0.011
_reflns_number_observed 1356
_reflns_number_total 1815
_reflns_observed_criterion
; I(hkl)>= 1.96\s|I(hkl)| and |F~obs~-F~calc~|/F~calc~>0.5
(during refinements)
;
_cod_data_source_file sh0101.cif
_cod_data_source_block sh0101a
_cod_depositor_comments
;
The following automatic conversions were performed:

'_refine_ls_weighting_scheme' value 'w = [\s^2^(F~o~) +
(0.006F~o~)^2^]^-1^' was changed to 'calc'. New tag
'_refine_ls_weighting_details' was created. The value of the new tag
was set to 'w = [\s^2^(F~o~) + (0.006F~o~)^2^]^-1^'.

Automatic conversion script
Id: cif_fix_values 3143 2015-03-26 13:38:13Z robertas 
;
_cod_original_formula_sum 'Al2 F2 O4 Si1'
_cod_database_code 2003111

loop_
_symmetry_equiv_pos_as_xyz
'x, y, z'
'1/2-x, 1/2+y, z'
'1/2+x, 1/2-y, 1/2+z'
'-x, -y, 1/2+z'
'-x, -y, -z'
'1/2+x, 1/2-y, -z'
'1/2-x, 1/2+y, 1/2-z'
'x, y, 1/2-z'

loop_
_atom_site_aniso_label
_atom_site_aniso_U_11
_atom_site_aniso_U_22
_atom_site_aniso_U_33
_atom_site_aniso_U_12
_atom_site_aniso_U_13
_atom_site_aniso_U_23
Al 0.00348(3) 0.00315(3) 0.00317(3) 0.00007(2) -0.00008(2) 0.00001(2)
Si 0.00256(4) 0.00257(4) 0.00277(4) 0.00009(3) ? ?
O1 0.00331(8) 0.00472(8) 0.00391(8) -0.00130(7) ? ?
O2 0.00536(9) 0.00281(8) 0.00385(8) -0.00080(7) ? ?
O3 0.00413(6) 0.00409(6) 0.00357(6) 0.00078(5) -0.00119(5) -0.00028(5)
F 0.00559(6) 0.00616(7) 0.00602(6) 0.00239(6) -0.00057(5) 0.00112(5)

loop_
_atom_site_label
_atom_site_fract_x
_atom_site_fract_y
_atom_site_fract_z
_atom_site_U_iso_or_equiv
Al -0.09674(2) 0.130990(10) 0.082650(10) ?
Si -0.39751(2) 0.059600(10) 0.75 ?
O1 -0.29621(7) 0.03196(3) 0.25 ?
O2 0.04272(7) 0.25606(4) 0.25 ?
O3 0.21047(4) -0.01074(2) 0.09236(3) ?
F -0.40193(5) 0.25256(3) 0.05684(3) ?

loop_
_geom_angle_atom_site_label_1
_geom_angle_atom_site_label_2
_geom_angle_atom_site_label_3
_geom_angle_site_symmetry_1
_geom_angle_site_symmetry_3
_geom_angle
_geom_angle_publ_flag
O1 Si O2 4_455 3_455 109.78(11) yes
O1 Si O3 4_455 4_555 109.41(11) yes
O1 Si O3 4_455 5_556 109.41(11) yes
O3 Si O3 4_555 5_556 107.54(10) yes
O1 Al O2 . . 83.38(9) yes
O1 Al O3 . . 91.96(9) yes
O1 Al O3 . 5_555 100.53(9) yes
O1 Al F . . 88.67(9) yes
O2 Al O3 . . 95.27(9) yes
O2 Al F . . 90.82(9) yes
O2 Al F . 6_555 88.86(9) yes
O3 Al O3 . 5_555 82.86(8) yes
O3 Al F . 6_555 91.34(9) yes
O3 Al F 5_555 . 91.07(9) yes
O3 Al F 5_555 6_555 87.32(8) yes
F Al F . 6_555 88.85(9) yes

loop_
_geom_bond_atom_site_label_1
_geom_bond_atom_site_label_2
_geom_bond_site_symmetry_2
_geom_bond_distance
_geom_bond_publ_flag
Si O1 4_455 1.637(3) yes
Si O2 3_455 1.647(3) yes
Si O3 4_555 1.642(2) yes
Si O3 5_556 1.642(2) yes
Al O1 . 1.897(2) yes
Al O2 . 1.900(2) yes
Al O3 . 1.898(2) yes
Al O3 5_555 1.887(2) yes
Al F . 1.791(2) yes
Al F 6_555 1.801(2) yes
